data_4327410
loop_
_publ_author_name
'Jos\'e Vicente'
'Pablo Gonz\'alez-Herrero'
'Yolanda Garc\'ia-S\'anchez'
'Peter G. Jones'
'Manuel Bardaj\'i'

_publ_section_title
;
 (Fluoren-9-ylidene)methanedithiolato Complexes of Gold: Synthesis,
 Luminescence, and Charge-Transfer Adducts1
;
_journal_name_full 'Inorganic Chemistry'
_journal_page_first 7516
_journal_page_last 7531
_journal_paper_doi 10.1021/ic049132+
_journal_volume 43
_journal_year 2004
_chemical_formula_sum 'C28.67 H43.33 Au2 Cl1.33 P2 S2'
_chemical_formula_weight 955.23
_chemical_name_systematic
;
 ?
;
_space_group_IT_number 14
_symmetry_cell_setting monoclinic
_symmetry_space_group_name_Hall '-P 2ybc'
_symmetry_space_group_name_H-M 'P 1 21/c 1'
_atom_sites_solution_hydrogens geom
_atom_sites_solution_primary direct
_atom_sites_solution_secondary difmap
_audit_creation_method SHELXL-97
_cell_angle_alpha 90.00
_cell_angle_beta 109.674(4)
_cell_angle_gamma 90.00
_cell_formula_units_Z 12
_cell_length_a 29.0247(16)
_cell_length_b 17.3765(11)
_cell_length_c 21.5570(12)
_cell_measurement_reflns_used 7811
_cell_measurement_temperature 133(2)
_cell_measurement_theta_max 30.2
_cell_measurement_theta_min 2.2
_cell_volume 10237.5(11)
_computing_cell_refinement 'Bruker SAINT'
_computing_data_collection 'Bruker SMART'
_computing_data_reduction 'Bruker SAINT'
_computing_molecular_graphics 'Siemens XP'
_computing_publication_material SHELXL-97
_computing_structure_refinement 'SHELXL-97 (Sheldrick, 1997)'
_computing_structure_solution 'SHELXS-97 (Sheldrick, 1990)'
_diffrn_ambient_temperature 133(2)
_diffrn_detector_area_resol_mean 8.192
_diffrn_measured_fraction_theta_full 0.998
_diffrn_measured_fraction_theta_max 0.998
_diffrn_measurement_device_type 'Bruker SMART 1000 CCD'
_diffrn_measurement_method '\w- & \f-scan'
_diffrn_radiation_monochromator graphite
_diffrn_radiation_source 'fine-focus sealed tube'
_diffrn_radiation_type MoK\a
_diffrn_radiation_wavelength 0.71073
_diffrn_reflns_av_R_equivalents 0.0577
_diffrn_reflns_av_sigmaI/netI 0.0509
_diffrn_reflns_limit_h_max 40
_diffrn_reflns_limit_h_min -40
_diffrn_reflns_limit_k_max 24
_diffrn_reflns_limit_k_min -24
_diffrn_reflns_limit_l_max 30
_diffrn_reflns_limit_l_min -30
_diffrn_reflns_number 201885
_diffrn_reflns_theta_full 30.00
_diffrn_reflns_theta_max 30.04
_diffrn_reflns_theta_min 0.75
_exptl_absorpt_coefficient_mu 8.93
_exptl_absorpt_correction_T_max 0.564
_exptl_absorpt_correction_T_min 0.349
_exptl_absorpt_correction_type multi-scan
_exptl_absorpt_process_details SADABS
_exptl_crystal_colour yellow
_exptl_crystal_density_diffrn 1.859
_exptl_crystal_description prism
_exptl_crystal_F_000 5496
_exptl_crystal_size_max 0.21
_exptl_crystal_size_mid 0.17
_exptl_crystal_size_min 0.12
_refine_diff_density_max 1.764
_refine_diff_density_min -1.244
_refine_diff_density_rms 0.142
_refine_ls_extinction_method none
_refine_ls_goodness_of_fit_ref 0.917
_refine_ls_hydrogen_treatment constr
_refine_ls_matrix_type full
_refine_ls_number_parameters 1004
_refine_ls_number_reflns 29911
_refine_ls_number_restraints 685
_refine_ls_restrained_S_all 0.916
_refine_ls_R_factor_all 0.0503
_refine_ls_R_factor_gt 0.0267
_refine_ls_shift/su_max 0.014
_refine_ls_shift/su_mean 0.000
_refine_ls_structure_factor_coef Fsqd
_refine_ls_weighting_details 'calc w=1/[\s^2^(Fo^2^)+(0.0234P)^2^] where P=(Fo^2^+2Fc^2^)/3'
_refine_ls_weighting_scheme calc
_refine_ls_wR_factor_gt 0.0512
_refine_ls_wR_factor_ref 0.0550
_reflns_number_gt 21519
_reflns_number_total 29911
_reflns_threshold_expression >2sigma(I)
_cod_data_source_file ic0491322Bsi20040702_065505_2.cif
_cod_data_source_block erwaweg
_cod_original_cell_volume 10237.5(10)
_cod_original_sg_symbol_H-M 'P 21/c'
_cod_database_code 4327410

loop_
_symmetry_equiv_pos_as_xyz
'x, y, z'
'-x, y+1/2, -z+1/2'
'-x, -y, -z'
'x, -y-1/2, z-1/2'

loop_
_atom_site_label
_atom_site_type_symbol
_atom_site_fract_x
_atom_site_fract_y
_atom_site_fract_z
_atom_site_U_iso_or_equiv
_atom_site_adp_type
_atom_site_occupancy
_atom_site_symmetry_multiplicity
_atom_site_calc_flag
_atom_site_refinement_flags
_atom_site_disorder_assembly
_atom_site_disorder_group
Au1 Au 0.500901(5) 0.834873(8) 0.305161(7) 0.01992(3) Uani 1 1 d . . .
Au2 Au 0.483428(5) 0.746886(8) 0.179607(7) 0.02090(3) Uani 1 1 d . . .
S1 S 0.51682(3) 0.70962(5) 0.34462(5) 0.0229(2) Uani 1 1 d . . .
S2 S 0.56500(3) 0.72458(5) 0.24135(4) 0.02085(19) Uani 1 1 d . . .
P1 P 0.48798(4) 0.95942(6) 0.27504(5) 0.0255(2) Uani 1 1 d . . .
P2 P 0.40848(4) 0.75664(6) 0.10149(5) 0.0236(2) Uani 1 1 d . . .
C1 C 0.65796(12) 0.6177(2) 0.27877(17) 0.0183(7) Uani 1 1 d U . .
H1 H 0.6441 0.6595 0.2502 0.022 Uiso 1 1 calc R . .
C2 C 0.69467(13) 0.5729(2) 0.26755(18) 0.0206(8) Uani 1 1 d U . .
C3 C 0.71494(13) 0.5121(2) 0.31028(18) 0.0233(8) Uani 1 1 d U . .
H3 H 0.7393 0.4808 0.3026 0.028 Uiso 1 1 calc R . .
C4 C 0.70005(13) 0.4965(2) 0.36368(18) 0.0208(8) Uani 1 1 d U . .
H4 H 0.7145 0.4552 0.3925 0.025 Uiso 1 1 calc R . .
C4A C 0.66412(12) 0.54123(19) 0.37516(17) 0.0173(7) Uani 1 1 d U . .
C4B C 0.64381(12) 0.54032(19) 0.42822(17) 0.0173(7) Uani 1 1 d U . .
C5 C 0.65507(13) 0.4945(2) 0.48407(18) 0.0217(8) Uani 1 1 d U . .
H5 H 0.6776 0.4532 0.4902 0.026 Uiso 1 1 calc R . .
C6 C 0.63327(13) 0.5094(2) 0.53049(19) 0.0239(8) Uani 1 1 d U . .
H6 H 0.6412 0.4780 0.5687 0.029 Uiso 1 1 calc R . .
C7 C 0.59968(13) 0.5696(2) 0.52288(18) 0.0232(8) Uani 1 1 d U . .
C8 C 0.58703(13) 0.6131(2) 0.46509(17) 0.0203(8) Uani 1 1 d U . .
H8 H 0.5635 0.6530 0.4584 0.024 Uiso 1 1 calc R . .
C8A C 0.60827(12) 0.59919(19) 0.41731(17) 0.0159(7) Uani 1 1 d U . .
C9 C 0.60274(12) 0.63703(19) 0.35279(16) 0.0156(7) Uani 1 1 d U . .
C9A C 0.64156(12) 0.60192(19) 0.33098(17) 0.0160(7) Uani 1 1 d U . .
C10 C 0.56626(12) 0.68546(19) 0.31735(17) 0.0177(7) Uani 1 1 d U . .
C11 C 0.71004(14) 0.5914(2) 0.20784(19) 0.0260(8) Uani 1 1 d U . .
C12 C 0.75276(14) 0.5410(2) 0.2053(2) 0.0327(10) Uani 1 1 d U . .
H12A H 0.7808 0.5481 0.2458 0.039 Uiso 1 1 calc R . .
H12B H 0.7620 0.5558 0.1672 0.039 Uiso 1 1 calc R . .
H12C H 0.7427 0.4868 0.2011 0.039 Uiso 1 1 calc R . .
C13 C 0.66631(15) 0.5776(3) 0.1442(2) 0.0416(12) Uani 1 1 d U . .
H13A H 0.6568 0.5232 0.1416 0.050 Uiso 1 1 calc R . .
H13B H 0.6756 0.5911 0.1060 0.050 Uiso 1 1 calc R . .
H13C H 0.6387 0.6097 0.1448 0.050 Uiso 1 1 calc R . .
C14 C 0.72614(18) 0.6765(2) 0.2105(2) 0.0456(12) Uani 1 1 d U . .
H14A H 0.6991 0.7099 0.2111 0.055 Uiso 1 1 calc R . .
H14B H 0.7352 0.6883 0.1717 0.055 Uiso 1 1 calc R . .
H14C H 0.7543 0.6852 0.2505 0.055 Uiso 1 1 calc R . .
C15 C 0.58049(15) 0.5935(3) 0.5782(2) 0.0337(10) Uani 1 1 d U . .
C16 C 0.52584(16) 0.6093(3) 0.5520(2) 0.0485(13) Uani 1 1 d U . .
H16A H 0.5084 0.5621 0.5327 0.058 Uiso 1 1 calc R . .
H16B H 0.5189 0.6495 0.5182 0.058 Uiso 1 1 calc R . .
H16C H 0.5150 0.6264 0.5882 0.058 Uiso 1 1 calc R . .
C17 C 0.5905(2) 0.5333(3) 0.6325(3) 0.0619(16) Uani 1 1 d U . .
H17A H 0.6257 0.5229 0.6505 0.074 Uiso 1 1 calc R . .
H17B H 0.5730 0.4857 0.6144 0.074 Uiso 1 1 calc R . .
H17C H 0.5791 0.5525 0.6676 0.074 Uiso 1 1 calc R . .
C18 C 0.60642(19) 0.6684(3) 0.6087(2) 0.0531(13) Uani 1 1 d U . .
H18A H 0.5954 0.6841 0.6451 0.064 Uiso 1 1 calc R . .
H18B H 0.5986 0.7089 0.5752 0.064 Uiso 1 1 calc R . .
H18C H 0.6419 0.6600 0.6255 0.064 Uiso 1 1 calc R . .
C19 C 0.46773(16) 0.9737(2) 0.1873(2) 0.0364(11) Uani 1 1 d . . .
H19A H 0.4909 0.9492 0.1692 0.044 Uiso 1 1 calc R . .
H19B H 0.4661 1.0290 0.1777 0.044 Uiso 1 1 calc R . .
H19C H 0.4352 0.9508 0.1673 0.044 Uiso 1 1 calc R . .
C20 C 0.44289(17) 1.0069(2) 0.3021(2) 0.0408(12) Uani 1 1 d . . .
H20A H 0.4518 1.0015 0.3499 0.049 Uiso 1 1 calc R . .
H20B H 0.4108 0.9834 0.2805 0.049 Uiso 1 1 calc R . .
H20C H 0.4415 1.0616 0.2905 0.049 Uiso 1 1 calc R . .
C21 C 0.54154(17) 1.0193(3) 0.3045(3) 0.0522(14) Uani 1 1 d . . .
H21A H 0.5555 1.0154 0.3526 0.063 Uiso 1 1 calc R . .
H21B H 0.5325 1.0729 0.2920 0.063 Uiso 1 1 calc R . .
H21C H 0.5658 1.0022 0.2849 0.063 Uiso 1 1 calc R . .
C22 C 0.38490(15) 0.6626(2) 0.0714(2) 0.0380(11) Uani 1 1 d . . .
H22A H 0.3836 0.6307 0.1083 0.046 Uiso 1 1 calc R . .
H22B H 0.4064 0.6382 0.0504 0.046 Uiso 1 1 calc R . .
H22C H 0.3519 0.6678 0.0391 0.046 Uiso 1 1 calc R . .
C23 C 0.40932(14) 0.8097(2) 0.02991(18) 0.0289(9) Uani 1 1 d . . .
H23A H 0.4218 0.8617 0.0431 0.035 Uiso 1 1 calc R . .
H23B H 0.3761 0.8127 -0.0020 0.035 Uiso 1 1 calc R . .
H23C H 0.4306 0.7834 0.0097 0.035 Uiso 1 1 calc R . .
C24 C 0.35927(15) 0.8011(3) 0.1221(2) 0.0395(11) Uani 1 1 d . . .
H24A H 0.3559 0.7759 0.1610 0.047 Uiso 1 1 calc R . .
H24B H 0.3287 0.7959 0.0850 0.047 Uiso 1 1 calc R . .
H24C H 0.3665 0.8558 0.1316 0.047 Uiso 1 1 calc R . .
Au1' Au -0.053372(5) 0.319234(9) 0.273310(7) 0.02370(4) Uani 1 1 d . . .
Au2' Au 0.001659(6) 0.196221(9) 0.232682(8) 0.02621(4) Uani 1 1 d . . .
S1' S 0.01523(3) 0.30221(6) 0.36584(5) 0.0262(2) Uani 1 1 d . . .
S2' S 0.05730(4) 0.29758(6) 0.25496(5) 0.0248(2) Uani 1 1 d . . .
P1' P -0.12139(4) 0.34480(7) 0.18712(5) 0.0321(3) Uani 1 1 d . . .
P2' P -0.04719(5) 0.09176(7) 0.21036(7) 0.0406(3) Uani 1 1 d . . .
C1' C 0.15924(14) 0.3849(2) 0.3012(2) 0.0254(8) Uani 1 1 d U . .
H1' H 0.1329 0.3788 0.2609 0.031 Uiso 1 1 calc R . .
C2' C 0.20601(15) 0.4033(2) 0.2997(2) 0.0281(9) Uani 1 1 d U . .
C3' C 0.24391(15) 0.4088(2) 0.3591(2) 0.0326(10) Uani 1 1 d U . .
H3' H 0.2761 0.4180 0.3588 0.039 Uiso 1 1 calc R . .
C4B' C 0.17125(13) 0.3837(2) 0.47463(19) 0.0218(8) Uani 1 1 d U . .
C4' C 0.23661(14) 0.4014(2) 0.4189(2) 0.0299(9) Uani 1 1 d U . .
H4' H 0.2634 0.4064 0.4588 0.036 Uiso 1 1 calc R . .
C4A' C 0.19029(13) 0.3866(2) 0.42042(19) 0.0219(8) Uani 1 1 d U . .
C5' C 0.19465(14) 0.3913(2) 0.54173(19) 0.0254(8) Uani 1 1 d U . .
H5' H 0.2291 0.3984 0.5591 0.030 Uiso 1 1 calc R . .
C6' C 0.16711(14) 0.3883(2) 0.58369(19) 0.0252(8) Uani 1 1 d U . .
H6' H 0.1833 0.3920 0.6299 0.030 Uiso 1 1 calc R . .
C7' C 0.11668(14) 0.3802(2) 0.55949(18) 0.0224(8) Uani 1 1 d U . .
C8' C 0.09347(13) 0.3738(2) 0.49171(18) 0.0212(8) Uani 1 1 d U . .
H8' H 0.0588 0.3700 0.4746 0.025 Uiso 1 1 calc R . .
C8A' C 0.11967(13) 0.37288(19) 0.44856(18) 0.0195(7) Uani 1 1 d U . .
C9' C 0.10574(13) 0.3588(2) 0.37633(17) 0.0185(7) Uani 1 1 d U . .
C9A' C 0.15077(13) 0.3754(2) 0.36024(19) 0.0208(8) Uani 1 1 d U . .
C10' C 0.06397(13) 0.3245(2) 0.33622(17) 0.0192(7) Uani 1 1 d U . .
C11' C 0.21281(17) 0.4197(3) 0.2332(2) 0.0383(10) Uani 1 1 d U . .
C12' C 0.2671(2) 0.4253(4) 0.2392(3) 0.087(2) Uani 1 1 d U . .
H12D H 0.2835 0.3764 0.2555 0.104 Uiso 1 1 calc R . .
H12E H 0.2828 0.4667 0.2699 0.104 Uiso 1 1 calc R . .
H12F H 0.2696 0.4365 0.1958 0.104 Uiso 1 1 calc R . .
C13' C 0.1913(3) 0.3565(4) 0.1843(3) 0.089(2) Uani 1 1 d U . .
H13D H 0.1558 0.3552 0.1739 0.107 Uiso 1 1 calc R . .
H13E H 0.2054 0.3070 0.2032 0.107 Uiso 1 1 calc R . .
H13F H 0.1989 0.3661 0.1440 0.107 Uiso 1 1 calc R . .
C14' C 0.1917(3) 0.4973(4) 0.2100(3) 0.100(3) Uani 1 1 d U . .
H14D H 0.2030 0.5147 0.1743 0.120 Uiso 1 1 calc R . .
H14E H 0.2024 0.5339 0.2467 0.120 Uiso 1 1 calc R . .
H14F H 0.1559 0.4941 0.1939 0.120 Uiso 1 1 calc R . .
C15' C 0.08518(14) 0.3755(2) 0.60441(18) 0.0271(9) Uani 1 1 d U . .
C16' C 0.05812(17) 0.2987(3) 0.5933(2) 0.0394(11) Uani 1 1 d U . .
H16D H 0.0391 0.2930 0.5464 0.047 Uiso 1 1 calc R . .
H16E H 0.0361 0.2973 0.6191 0.047 Uiso 1 1 calc R . .
H16F H 0.0818 0.2566 0.6071 0.047 Uiso 1 1 calc R . .
C17' C 0.11515(16) 0.3826(3) 0.67730(19) 0.0403(11) Uani 1 1 d U . .
H17D H 0.0932 0.3825 0.7033 0.048 Uiso 1 1 calc R . .
H17E H 0.1337 0.4308 0.6849 0.048 Uiso 1 1 calc R . .
H17F H 0.1378 0.3391 0.6906 0.048 Uiso 1 1 calc R . .
C18' C 0.04660(17) 0.4400(3) 0.5868(2) 0.0416(11) Uani 1 1 d U . .
H18D H 0.0243 0.4326 0.5417 0.050 Uiso 1 1 calc R . .
H18E H 0.0629 0.4899 0.5904 0.050 Uiso 1 1 calc R . .
H18F H 0.0280 0.4384 0.6173 0.050 Uiso 1 1 calc R . .
C19' C -0.1152(2) 0.3254(4) 0.1084(2) 0.077(2) Uani 1 1 d . . .
H19D H -0.0858 0.3509 0.1059 0.093 Uiso 1 1 calc R . .
H19E H -0.1440 0.3449 0.0733 0.093 Uiso 1 1 calc R . .
H19F H -0.1124 0.2697 0.1031 0.093 Uiso 1 1 calc R . .
C20' C -0.17541(19) 0.2957(4) 0.1865(3) 0.078(2) Uani 1 1 d . . .
H20D H -0.1694 0.2401 0.1892 0.093 Uiso 1 1 calc R . .
H20E H -0.2021 0.3076 0.1456 0.093 Uiso 1 1 calc R . .
H20F H -0.1844 0.3124 0.2243 0.093 Uiso 1 1 calc R . .
C21' C -0.13902(18) 0.4445(3) 0.1820(2) 0.0527(14) Uani 1 1 d . . .
H21D H -0.1113 0.4767 0.1819 0.063 Uiso 1 1 calc R . .
H21E H -0.1487 0.4579 0.2201 0.063 Uiso 1 1 calc R . .
H21F H -0.1666 0.4532 0.1414 0.063 Uiso 1 1 calc R . .
C22' C -0.0160(2) 0.0040(3) 0.2398(3) 0.098(3) Uani 1 1 d . . .
H22D H 0.0034 0.0093 0.2866 0.117 Uiso 1 1 calc R . .
H22E H 0.0057 -0.0082 0.2148 0.117 Uiso 1 1 calc R . .
H22F H -0.0399 -0.0375 0.2343 0.117 Uiso 1 1 calc R . .
C23' C -0.0795(2) 0.0714(3) 0.1257(3) 0.080(2) Uani 1 1 d . . .
H23D H -0.0562 0.0680 0.1018 0.096 Uiso 1 1 calc R . .
H23E H -0.1030 0.1126 0.1068 0.096 Uiso 1 1 calc R . .
H23F H -0.0969 0.0224 0.1221 0.096 Uiso 1 1 calc R . .
C24' C -0.0948(3) 0.0970(4) 0.2444(5) 0.192(6) Uani 1 1 d U . .
H24D H -0.0808 0.1079 0.2917 0.230 Uiso 1 1 calc R . .
H24E H -0.1123 0.0478 0.2378 0.230 Uiso 1 1 calc R . .
H24F H -0.1176 0.1381 0.2226 0.230 Uiso 1 1 calc R . .
Au1" Au -0.184986(5) 0.513905(8) -0.000989(8) 0.02314(3) Uani 1 1 d . . .
Au2" Au -0.285732(5) 0.550394(8) -0.002310(8) 0.02320(3) Uani 1 1 d . . .
S1" S -0.22895(4) 0.40659(5) -0.05311(5) 0.0245(2) Uani 1 1 d . . .
S2" S -0.27193(4) 0.43495(5) 0.05412(5) 0.0233(2) Uani 1 1 d . . .
P1" P -0.13650(4) 0.61311(6) 0.04976(6) 0.0304(2) Uani 1 1 d . . .
P2" P -0.31424(4) 0.66199(6) -0.05345(6) 0.0328(3) Uani 1 1 d . . .
C1" C -0.30462(13) 0.2789(2) 0.09805(17) 0.0192(7) Uani 1 1 d U . .
H1" H -0.3152 0.3310 0.0935 0.023 Uiso 1 1 calc R . .
C2" C -0.31920(14) 0.2300(2) 0.13936(18) 0.0235(8) Uani 1 1 d U . .
C3" C -0.30282(14) 0.1535(2) 0.14675(18) 0.0257(8) Uani 1 1 d U . .
H3" H -0.3115 0.1203 0.1760 0.031 Uiso 1 1 calc R . .
C4B" C -0.23087(12) 0.1604(2) 0.02838(17) 0.0184(7) Uani 1 1 d U . .
C4" C -0.27390(14) 0.1257(2) 0.11166(18) 0.0235(8) Uani 1 1 d U . .
H4" H -0.2635 0.0735 0.1163 0.028 Uiso 1 1 calc R . .
C4A" C -0.26028(12) 0.1745(2) 0.06982(17) 0.0184(7) Uani 1 1 d U . .
C5" C -0.20643(13) 0.0941(2) 0.01992(19) 0.0230(8) Uani 1 1 d U . .
H5" H -0.2090 0.0477 0.0419 0.028 Uiso 1 1 calc R . .
C6" C -0.17849(13) 0.0964(2) -0.02068(19) 0.0239(8) Uani 1 1 d U . .
H6" H -0.1625 0.0510 -0.0272 0.029 Uiso 1 1 calc R . .
C7" C -0.17328(13) 0.1646(2) -0.05248(19) 0.0233(8) Uani 1 1 d U . .
C8" C -0.19819(13) 0.2303(2) -0.04457(18) 0.0212(8) Uani 1 1 d U . .
H8" H -0.1957 0.2762 -0.0672 0.025 Uiso 1 1 calc R . .
C8A" C -0.22677(12) 0.22972(19) -0.00394(17) 0.0164(7) Uani 1 1 d U . .
C9" C -0.25268(12) 0.29145(19) 0.01852(17) 0.0159(7) Uani 1 1 d U . .
C9A" C -0.27487(12) 0.2529(2) 0.06330(16) 0.0163(7) Uani 1 1 d U . .
C10" C -0.25153(12) 0.3694(2) 0.00676(17) 0.0185(7) Uani 1 1 d U . .
C11" C -0.35164(16) 0.2631(2) 0.1764(2) 0.0325(10) Uani 1 1 d U . .
C12" C -0.36993(18) 0.2011(3) 0.2130(2) 0.0434(12) Uani 1 1 d U . .
H12G H -0.3924 0.2243 0.2329 0.052 Uiso 1 1 calc R . .
H12H H -0.3420 0.1784 0.2475 0.052 Uiso 1 1 calc R . .
H12I H -0.3871 0.1609 0.1819 0.052 Uiso 1 1 calc R . .
C13" C -0.32290(19) 0.3237(3) 0.2252(2) 0.0489(13) Uani 1 1 d U . .
H13G H -0.3104 0.3625 0.2020 0.059 Uiso 1 1 calc R . .
H13H H -0.2955 0.2991 0.2592 0.059 Uiso 1 1 calc R . .
H13I H -0.3444 0.3484 0.2459 0.059 Uiso 1 1 calc R . .
C14" C -0.39684(18) 0.3012(3) 0.1285(3) 0.0569(14) Uani 1 1 d U . .
H14G H -0.4154 0.3265 0.1531 0.068 Uiso 1 1 calc R . .
H14H H -0.4174 0.2620 0.0993 0.068 Uiso 1 1 calc R . .
H14I H -0.3869 0.3394 0.1021 0.068 Uiso 1 1 calc R . .
C15" C -0.13880(14) 0.1666(2) -0.0934(2) 0.0256(8) Uani 1 1 d U . .
C16" C -0.14046(17) 0.2437(2) -0.1282(2) 0.0408(11) Uani 1 1 d U . .
H16G H -0.1186 0.2418 -0.1543 0.049 Uiso 1 1 calc R . .
H16H H -0.1299 0.2848 -0.0954 0.049 Uiso 1 1 calc R . .
H16I H -0.1740 0.2538 -0.1574 0.049 Uiso 1 1 calc R . .
C17" C -0.15321(16) 0.1024(2) -0.1453(2) 0.0354(10) Uani 1 1 d U . .
H17G H -0.1864 0.1117 -0.1757 0.042 Uiso 1 1 calc R . .
H17H H -0.1521 0.0526 -0.1235 0.042 Uiso 1 1 calc R . .
H17I H -0.1303 0.1019 -0.1699 0.042 Uiso 1 1 calc R . .
C18" C -0.08616(14) 0.1523(3) -0.0473(2) 0.0394(11) Uani 1 1 d U . .
H18G H -0.0643 0.1496 -0.0733 0.047 Uiso 1 1 calc R . .
H18H H -0.0847 0.1037 -0.0237 0.047 Uiso 1 1 calc R . .
H18I H -0.0759 0.1946 -0.0155 0.047 Uiso 1 1 calc R . .
C19" C -0.15855(18) 0.6646(3) 0.1067(2) 0.0475(13) Uani 1 1 d . . .
H19G H -0.1643 0.6283 0.1381 0.057 Uiso 1 1 calc R . .
H19H H -0.1892 0.6908 0.0824 0.057 Uiso 1 1 calc R . .
H19I H -0.1341 0.7027 0.1306 0.057 Uiso 1 1 calc R . .
C20" C -0.07451(17) 0.5864(3) 0.0972(3) 0.0658(17) Uani 1 1 d . . .
H20G H -0.0750 0.5464 0.1290 0.079 Uiso 1 1 calc R . .
H20H H -0.0569 0.6316 0.1207 0.079 Uiso 1 1 calc R . .
H20I H -0.0580 0.5666 0.0676 0.079 Uiso 1 1 calc R . .
C21" C -0.12716(19) 0.6848(2) -0.0046(2) 0.0467(13) Uani 1 1 d . . .
H21G H -0.1589 0.7039 -0.0335 0.056 Uiso 1 1 calc R . .
H21H H -0.1092 0.6622 -0.0314 0.056 Uiso 1 1 calc R . .
H21I H -0.1082 0.7276 0.0214 0.056 Uiso 1 1 calc R . .
C22" C -0.3575(2) 0.6447(4) -0.1343(3) 0.102(3) Uani 1 1 d . . .
H22G H -0.3419 0.6140 -0.1599 0.122 Uiso 1 1 calc R . .
H22H H -0.3683 0.6940 -0.1565 0.122 Uiso 1 1 calc R . .
H22I H -0.3857 0.6167 -0.1305 0.122 Uiso 1 1 calc R . .
C23" C -0.3479(4) 0.7138(5) -0.0163(4) 0.197(6) Uani 1 1 d . . .
H23G H -0.3707 0.6794 -0.0051 0.237 Uiso 1 1 calc R . .
H23H H -0.3664 0.7539 -0.0465 0.237 Uiso 1 1 calc R . .
H23I H -0.3259 0.7377 0.0239 0.237 Uiso 1 1 calc R . .
C24" C -0.2730(2) 0.7271(3) -0.0716(4) 0.093(2) Uani 1 1 d . . .
H24G H -0.2548 0.6999 -0.0959 0.112 Uiso 1 1 calc R . .
H24H H -0.2500 0.7474 -0.0304 0.112 Uiso 1 1 calc R . .
H24I H -0.2914 0.7696 -0.0984 0.112 Uiso 1 1 calc R . .
C98 C 0.4838(2) 0.3843(3) 0.0219(3) 0.0698(17) Uiso 1 1 d D . .
H98A H 0.5164 0.4075 0.0442 0.084 Uiso 1 1 calc R . .
H98B H 0.4790 0.3426 0.0504 0.084 Uiso 1 1 calc R . .
Cl1 Cl 0.48251(6) 0.34596(8) -0.05177(7) 0.0629(4) Uani 1 1 d D . .
Cl2 Cl 0.43789(7) 0.45590(11) 0.01237(9) 0.0905(6) Uani 1 1 d D . .
C99 C 0.0346(13) 0.5821(18) -0.0125(9) 0.180(7) Uiso 0.395(6) 1 d PDU A 1
Cl3 Cl -0.0016(2) 0.6110(3) -0.0888(3) 0.111(3) Uani 0.395(6) 1 d PDU A 1
Cl4 Cl 0.0290(3) 0.6409(5) 0.0534(5) 0.217(6) Uani 0.395(6) 1 d PDU A 1
C99' C 0.0150(7) 0.6085(16) -0.0142(12) 0.180(7) Uiso 0.528(7) 1 d PDU B 2
Cl3' Cl 0.0693(3) 0.5717(4) 0.0391(4) 0.244(5) Uani 0.528(7) 1 d PDU B 2
Cl4' Cl -0.0391(6) 0.5693(10) -0.0864(6) 0.464(12) Uani 0.528(7) 1 d PDU B 2

loop_
_atom_site_aniso_label
_atom_site_aniso_U_11
_atom_site_aniso_U_22
_atom_site_aniso_U_33
_atom_site_aniso_U_23
_atom_site_aniso_U_13
_atom_site_aniso_U_12
Au1 0.02121(7) 0.01695(7) 0.02019(7) 0.00030(6) 0.00510(6) 0.00666(5)
Au2 0.02009(7) 0.02129(7) 0.01721(7) -0.00024(6) 0.00085(5) 0.00326(6)
S1 0.0208(5) 0.0233(5) 0.0278(5) 0.0093(4) 0.0124(4) 0.0080(4)
S2 0.0188(4) 0.0245(5) 0.0189(5) 0.0051(4) 0.0060(4) 0.0053(4)
P1 0.0276(5) 0.0174(5) 0.0287(6) -0.0011(4) 0.0057(5) 0.0053(4)
P2 0.0198(5) 0.0279(5) 0.0195(5) 0.0002(4) 0.0021(4) 0.0015(4)
C1 0.0176(17) 0.0157(17) 0.0209(19) -0.0022(14) 0.0053(14) -0.0008(14)
C2 0.0184(17) 0.0223(19) 0.0205(19) -0.0075(15) 0.0059(15) -0.0019(14)
C3 0.0190(18) 0.0228(19) 0.026(2) -0.0052(16) 0.0041(15) 0.0067(15)
C4 0.0192(18) 0.0186(19) 0.0207(19) -0.0013(15) 0.0017(15) 0.0053(14)
C4A 0.0152(17) 0.0167(17) 0.0161(17) -0.0009(14) 0.0003(14) -0.0003(13)
C4B 0.0147(16) 0.0160(17) 0.0190(18) -0.0027(14) 0.0027(14) -0.0009(13)
C5 0.0170(17) 0.0175(18) 0.025(2) 0.0010(15) -0.0001(15) 0.0011(14)
C6 0.0241(19) 0.024(2) 0.022(2) 0.0068(16) 0.0055(16) 0.0019(15)
C7 0.0171(18) 0.032(2) 0.0204(19) 0.0034(16) 0.0061(15) 0.0003(15)
C8 0.0184(18) 0.0203(19) 0.0218(19) 0.0027(15) 0.0062(15) 0.0004(14)
C8A 0.0129(16) 0.0136(17) 0.0187(18) 0.0005(13) 0.0020(14) -0.0004(13)
C9 0.0161(16) 0.0135(16) 0.0166(17) -0.0023(13) 0.0048(14) -0.0033(13)
C9A 0.0136(16) 0.0140(17) 0.0178(18) -0.0049(13) 0.0020(13) -0.0019(13)
C10 0.0172(17) 0.0139(17) 0.0209(19) -0.0019(14) 0.0049(14) -0.0001(13)
C11 0.025(2) 0.032(2) 0.026(2) -0.0046(17) 0.0149(16) 0.0026(17)
C12 0.026(2) 0.046(3) 0.030(2) -0.010(2) 0.0149(18) 0.0022(18)
C13 0.027(2) 0.077(4) 0.022(2) 0.000(2) 0.0102(18) 0.009(2)
C14 0.057(3) 0.036(3) 0.061(3) 0.002(2) 0.042(3) 0.000(2)
C15 0.033(2) 0.047(3) 0.027(2) 0.0124(19) 0.0186(18) 0.017(2)
C16 0.041(3) 0.067(4) 0.047(3) 0.022(3) 0.028(2) 0.020(2)
C17 0.061(4) 0.089(4) 0.049(3) 0.040(3) 0.036(3) 0.038(3)
C18 0.063(3) 0.068(3) 0.032(3) -0.010(2) 0.021(2) 0.019(3)
C19 0.042(3) 0.030(2) 0.035(3) 0.0053(19) 0.011(2) 0.013(2)
C20 0.056(3) 0.031(2) 0.041(3) 0.002(2) 0.022(2) 0.021(2)
C21 0.046(3) 0.027(2) 0.069(4) 0.003(2) 0.000(3) -0.004(2)
C22 0.028(2) 0.034(2) 0.040(3) 0.005(2) -0.005(2) -0.0008(19)
C23 0.026(2) 0.036(2) 0.021(2) 0.0006(17) 0.0027(17) -0.0009(18)
C24 0.031(2) 0.059(3) 0.027(2) 0.001(2) 0.0081(19) 0.011(2)
Au1' 0.01864(7) 0.02901(8) 0.02031(8) -0.00294(6) 0.00240(6) 0.00347(6)
Au2' 0.03293(8) 0.02038(8) 0.02753(8) -0.00349(6) 0.01308(7) -0.00053(6)
S1' 0.0173(4) 0.0416(6) 0.0183(5) 0.0016(4) 0.0042(4) 0.0000(4)
S2' 0.0263(5) 0.0278(5) 0.0212(5) -0.0026(4) 0.0091(4) -0.0017(4)
P1' 0.0241(5) 0.0444(7) 0.0220(6) -0.0016(5) 0.0003(4) 0.0032(5)
P2' 0.0536(8) 0.0241(6) 0.0515(8) -0.0071(5) 0.0274(6) -0.0087(5)
C1' 0.029(2) 0.021(2) 0.029(2) -0.0020(16) 0.0133(17) -0.0011(16)
C2' 0.034(2) 0.0181(19) 0.042(2) -0.0062(17) 0.0251(19) -0.0014(16)
C3' 0.026(2) 0.025(2) 0.053(3) -0.013(2) 0.0211(19) -0.0062(17)
C4B' 0.0247(18) 0.0116(17) 0.029(2) -0.0018(15) 0.0091(16) 0.0006(14)
C4' 0.0217(19) 0.030(2) 0.038(2) -0.0140(19) 0.0105(18) -0.0054(17)
C4A' 0.0205(18) 0.0165(18) 0.029(2) -0.0051(16) 0.0093(16) -0.0016(14)
C5' 0.0238(19) 0.021(2) 0.028(2) -0.0025(16) 0.0038(16) -0.0021(16)
C6' 0.031(2) 0.021(2) 0.0199(19) -0.0021(16) 0.0043(16) -0.0011(16)
C7' 0.0282(19) 0.0172(18) 0.0222(19) -0.0007(15) 0.0090(16) -0.0009(15)
C8' 0.0192(18) 0.0207(19) 0.0224(19) 0.0009(15) 0.0052(15) 0.0013(15)
C8A' 0.0235(18) 0.0119(17) 0.0219(18) 0.0003(14) 0.0059(15) 0.0034(14)
C9' 0.0208(17) 0.0155(17) 0.0202(18) 0.0021(14) 0.0085(14) 0.0034(14)
C9A' 0.0192(17) 0.0149(18) 0.030(2) -0.0013(15) 0.0103(15) 0.0008(14)
C10' 0.0202(18) 0.0194(18) 0.0176(18) 0.0049(14) 0.0057(14) 0.0050(14)
C11' 0.043(3) 0.040(3) 0.043(3) -0.003(2) 0.029(2) -0.004(2)
C12' 0.064(4) 0.150(7) 0.065(4) 0.007(4) 0.046(3) -0.001(4)
C13' 0.135(6) 0.100(5) 0.057(4) -0.030(4) 0.062(4) -0.045(5)
C14' 0.172(7) 0.074(4) 0.096(5) 0.051(4) 0.102(5) 0.058(5)
C15' 0.033(2) 0.031(2) 0.0187(19) -0.0026(17) 0.0097(17) -0.0087(17)
C16' 0.051(3) 0.041(3) 0.031(2) -0.007(2) 0.020(2) -0.016(2)
C17' 0.047(3) 0.052(3) 0.026(2) -0.006(2) 0.016(2) -0.015(2)
C18' 0.046(3) 0.046(3) 0.043(3) 0.000(2) 0.029(2) 0.003(2)
C19' 0.073(4) 0.120(6) 0.027(3) -0.007(3) 0.000(3) 0.050(4)
C20' 0.052(3) 0.101(5) 0.051(4) 0.013(3) -0.021(3) -0.039(3)
C21' 0.044(3) 0.059(3) 0.045(3) 0.016(3) 0.000(2) 0.016(3)
C22' 0.118(6) 0.023(3) 0.091(5) 0.006(3) -0.046(4) -0.021(3)
C23' 0.064(4) 0.067(4) 0.075(4) 0.009(3) -0.021(3) -0.030(3)
C24' 0.252(12) 0.085(6) 0.372(15) -0.105(8) 0.282(12) -0.100(7)
Au1" 0.02294(7) 0.01628(7) 0.03088(9) 0.00021(6) 0.00994(6) -0.00233(6)
Au2" 0.02395(7) 0.01755(7) 0.02820(8) 0.00293(6) 0.00890(6) 0.00525(6)
S1" 0.0370(6) 0.0174(5) 0.0234(5) -0.0021(4) 0.0157(4) -0.0048(4)
S2" 0.0332(5) 0.0152(4) 0.0245(5) -0.0012(4) 0.0137(4) 0.0025(4)
P1" 0.0282(6) 0.0237(6) 0.0372(6) -0.0008(5) 0.0083(5) -0.0074(4)
P2" 0.0326(6) 0.0249(6) 0.0421(7) 0.0128(5) 0.0142(5) 0.0100(5)
C1" 0.0206(18) 0.0169(18) 0.0201(19) -0.0045(14) 0.0067(15) -0.0023(14)
C2" 0.0245(19) 0.027(2) 0.0203(19) -0.0082(15) 0.0091(15) -0.0087(15)
C3" 0.032(2) 0.029(2) 0.019(2) -0.0036(16) 0.0119(17) -0.0110(17)
C4B" 0.0167(17) 0.0185(18) 0.0188(18) -0.0037(14) 0.0042(14) -0.0010(14)
C4" 0.029(2) 0.0184(19) 0.021(2) -0.0014(15) 0.0061(16) -0.0046(16)
C4A" 0.0171(17) 0.0176(17) 0.0178(18) -0.0041(14) 0.0020(14) -0.0048(14)
C5" 0.0212(19) 0.0167(18) 0.030(2) -0.0028(16) 0.0076(16) 0.0003(15)
C6" 0.0229(19) 0.0202(19) 0.029(2) -0.0069(16) 0.0099(16) 0.0011(15)
C7" 0.0203(18) 0.025(2) 0.025(2) -0.0089(16) 0.0087(16) -0.0035(15)
C8" 0.0208(18) 0.0189(18) 0.026(2) -0.0009(15) 0.0100(15) -0.0036(14)
C8A" 0.0142(16) 0.0170(17) 0.0162(17) -0.0048(14) 0.0026(13) -0.0031(13)
C9" 0.0147(16) 0.0156(17) 0.0170(18) 0.0000(14) 0.0045(14) -0.0004(13)
C9A" 0.0151(16) 0.0180(17) 0.0137(17) -0.0014(14) 0.0018(13) -0.0028(14)
C10" 0.0172(17) 0.0202(18) 0.0163(18) -0.0023(14) 0.0032(14) -0.0028(14)
C11" 0.038(2) 0.035(2) 0.033(2) -0.0083(18) 0.0236(19) -0.0092(19)
C12" 0.052(3) 0.042(3) 0.050(3) -0.012(2) 0.037(2) -0.015(2)
C13" 0.073(4) 0.048(3) 0.042(3) -0.019(2) 0.041(3) -0.027(3)
C14" 0.045(3) 0.085(4) 0.056(3) 0.006(3) 0.037(2) 0.021(3)
C15" 0.0239(19) 0.025(2) 0.034(2) -0.0059(17) 0.0176(17) -0.0017(16)
C16" 0.049(3) 0.037(2) 0.052(3) -0.006(2) 0.038(2) -0.003(2)
C17" 0.041(3) 0.037(2) 0.035(2) -0.0100(19) 0.023(2) 0.000(2)
C18" 0.024(2) 0.055(3) 0.046(3) -0.013(2) 0.0197(19) -0.006(2)
C19" 0.058(3) 0.041(3) 0.048(3) -0.012(2) 0.023(3) -0.021(2)
C20" 0.033(3) 0.055(3) 0.092(5) 0.001(3) -0.002(3) -0.012(3)
C21" 0.062(3) 0.030(3) 0.053(3) -0.006(2) 0.026(3) -0.015(2)
C22" 0.090(5) 0.078(5) 0.097(6) 0.025(4) -0.022(4) 0.029(4)
C23" 0.348(14) 0.144(8) 0.208(10) 0.144(7) 0.238(11) 0.208(9)
C24" 0.077(5) 0.058(4) 0.141(7) 0.042(4) 0.032(5) -0.001(3)
Cl1 0.0743(10) 0.0585(9) 0.0578(9) -0.0049(7) 0.0248(8) 0.0051(7)
Cl2 0.0823(12) 0.1031(14) 0.0773(12) -0.0265(10) 0.0154(9) 0.0262(10)
Cl3 0.110(5) 0.061(3) 0.106(4) -0.002(3) -0.035(4) 0.002(3)
Cl4 0.177(7) 0.175(8) 0.369(13) -0.158(8) 0.184(8) -0.122(6)
Cl3' 0.178(7) 0.171(6) 0.289(10) -0.114(6) -0.043(6) 0.009(5)
Cl4' 0.57(2) 0.50(2) 0.335(15) 0.024(14) 0.172(16) 0.411(19)

loop_
_atom_type_symbol
_atom_type_description
_atom_type_scat_dispersion_real
_atom_type_scat_dispersion_imag
_atom_type_scat_source
C C 0.0033 0.0016 'International Tables Vol C Tables 4.2.6.8 and 6.1.1.4'
H H 0.0000 0.0000 'International Tables Vol C Tables 4.2.6.8 and 6.1.1.4'
P P 0.1023 0.0942 'International Tables Vol C Tables 4.2.6.8 and 6.1.1.4'
S S 0.1246 0.1234 'International Tables Vol C Tables 4.2.6.8 and 6.1.1.4'
Cl Cl 0.1484 0.1585 'International Tables Vol C Tables 4.2.6.8 and 6.1.1.4'
Au Au -2.0133 8.8022 'International Tables Vol C Tables 4.2.6.8 and 6.1.1.4'

loop_
_geom_angle_atom_site_label_1
_geom_angle_atom_site_label_2
_geom_angle_atom_site_label_3
_geom_angle
_geom_angle_publ_flag
P1 Au1 S1 175.57(4) y
P1 Au1 Au2 105.56(3) y
S1 Au1 Au2 78.78(3) y
P2 Au2 S2 167.46(4) y
P2 Au2 Au1 117.46(3) y
S2 Au2 Au1 74.82(2) y
C10 S1 Au1 100.57(12) y
C10 S2 Au2 107.15(12) y
C19 P1 C21 103.2(2) y
C19 P1 C20 105.1(2) y
C21 P1 C20 104.9(2) y
C19 P1 Au1 113.53(14) y
C21 P1 Au1 114.41(15) y
C20 P1 Au1 114.51(16) y
C23 P2 C22 105.5(2) y
C23 P2 C24 103.4(2) y
C22 P2 C24 103.9(2) y
C23 P2 Au2 112.82(13) y
C22 P2 Au2 110.63(13) y
C24 P2 Au2 119.35(14) y
C9A C1 C2 121.1(3) ?
C3 C2 C1 118.8(3) ?
C3 C2 C11 122.5(3) ?
C1 C2 C11 118.7(3) ?
C4 C3 C2 121.1(3) ?
C3 C4 C4A 120.2(3) ?
C4 C4A C9A 119.9(3) ?
C4 C4A C4B 131.5(3) ?
C9A C4A C4B 108.5(3) ?
C5 C4B C8A 120.3(3) ?
C5 C4B C4A 130.5(3) ?
C8A C4B C4A 109.1(3) ?
C6 C5 C4B 119.4(3) ?
C5 C6 C7 121.8(3) ?
C8 C7 C6 118.2(3) ?
C8 C7 C15 119.4(3) ?
C6 C7 C15 122.1(3) ?
C8A C8 C7 121.2(3) ?
C8 C8A C4B 118.9(3) ?
C8 C8A C9 132.6(3) ?
C4B C8A C9 108.4(3) ?
C10 C9 C9A 127.0(3) ?
C10 C9 C8A 127.6(3) ?
C9A C9 C8A 104.9(3) ?
C1 C9A C4A 118.8(3) ?
C1 C9A C9 132.6(3) ?
C4A C9A C9 108.6(3) ?
C9 C10 S2 121.8(3) y
C9 C10 S1 121.4(3) y
S2 C10 S1 116.78(19) y
C2 C11 C12 112.2(3) ?
C2 C11 C13 109.2(3) ?
C12 C11 C13 108.2(3) ?
C2 C11 C14 109.8(3) ?
C12 C11 C14 108.1(3) ?
C13 C11 C14 109.3(4) ?
C16 C15 C17 108.3(4) ?
C16 C15 C7 111.6(3) ?
C17 C15 C7 112.8(4) ?
C16 C15 C18 107.8(4) ?
C17 C15 C18 108.2(4) ?
C7 C15 C18 108.0(4) ?
P1' Au1' S1' 175.26(4) y
P1' Au1' Au2' 107.91(3) y
S1' Au1' Au2' 76.72(3) y
P2' Au2' S2' 175.23(4) y
P2' Au2' Au1' 106.28(3) y
S2' Au2' Au1' 78.42(3) y
C10' S1' Au1' 102.71(12) y
C10' S2' Au2' 104.07(13) y
C20' P1' C19' 105.7(3) y
C20' P1' C21' 103.2(3) y
C19' P1' C21' 103.9(3) y
C20' P1' Au1' 115.89(18) y
C19' P1' Au1' 113.76(18) y
C21' P1' Au1' 113.09(16) y
C24' P2' C22' 105.7(4) y
C24' P2' C23' 102.7(4) y
C22' P2' C23' 102.9(3) y
C24' P2' Au2' 113.1(2) y
C22' P2' Au2' 114.0(2) y
C23' P2' Au2' 117.0(2) y
C9A' C1' C2' 121.4(4) ?
C3' C2' C1' 117.9(4) ?
C3' C2' C11' 122.6(4) ?
C1' C2' C11' 119.5(4) ?
C4' C3' C2' 122.3(4) ?
C5' C4B' C8A' 120.4(4) ?
C5' C4B' C4A' 130.8(3) ?
C8A' C4B' C4A' 108.8(3) ?
C4A' C4' C3' 119.8(4) ?
C4' C4A' C9A' 119.7(4) ?
C4' C4A' C4B' 131.6(4) ?
C9A' C4A' C4B' 108.6(3) ?
C4B' C5' C6' 119.2(4) ?
C7' C6' C5' 121.5(4) ?
C6' C7' C8' 118.7(4) ?
C6' C7' C15' 122.9(3) ?
C8' C7' C15' 118.4(3) ?
C8A' C8' C7' 121.6(3) ?
C8' C8A' C4B' 118.4(3) ?
C8' C8A' C9' 133.3(3) ?
C4B' C8A' C9' 108.3(3) ?
C10' C9' C9A' 126.8(3) ?
C10' C9' C8A' 127.1(3) ?
C9A' C9' C8A' 105.1(3) ?
C1' C9A' C4A' 118.8(3) ?
C1' C9A' C9' 132.7(3) ?
C4A' C9A' C9' 108.4(3) ?
C9' C10' S2' 121.5(3) y
C9' C10' S1' 120.7(3) y
S2' C10' S1' 117.7(2) y
C14' C11' C13' 113.4(5) ?
C14' C11' C2' 108.2(4) ?
C13' C11' C2' 111.4(4) ?
C14' C11' C12' 105.2(5) ?
C13' C11' C12' 106.1(5) ?
C2' C11' C12' 112.5(4) ?
C17' C15' C16' 108.6(3) ?
C17' C15' C18' 108.1(4) ?
C16' C15' C18' 107.7(4) ?
C17' C15' C7' 113.0(3) ?
C16' C15' C7' 109.3(3) ?
C18' C15' C7' 110.1(3) ?
P1" Au1" S1" 175.22(4) y
P1" Au1" Au2" 106.92(3) y
S1" Au1" Au2" 77.82(3) y
P2" Au2" S2" 167.95(4) y
P2" Au2" Au1" 112.71(3) y
S2" Au2" Au1" 79.33(3) y
C10" S1" Au1" 102.72(12) y
C10" S2" Au2" 106.81(12) y
C21" P1" C19" 105.5(2) y
C21" P1" C20" 102.0(3) y
C19" P1" C20" 104.9(3) y
C21" P1" Au1" 114.85(16) y
C19" P1" Au1" 113.71(15) y
C20" P1" Au1" 114.64(18) y
C23" P2" C24" 107.5(4) y
C23" P2" C22" 102.6(4) y
C24" P2" C22" 101.2(3) y
C23" P2" Au2" 113.5(2) y
C24" P2" Au2" 119.4(2) y
C22" P2" Au2" 110.7(2) y
C9A" C1" C2" 121.4(3) ?
C1" C2" C3" 119.0(4) ?
C1" C2" C11" 118.3(3) ?
C3" C2" C11" 122.7(3) ?
C4" C3" C2" 120.7(4) ?
C5" C4B" C8A" 120.5(3) ?
C5" C4B" C4A" 130.6(3) ?
C8A" C4B" C4A" 108.8(3) ?
C4A" C4" C3" 119.8(4) ?
C4" C4A" C9A" 120.6(3) ?
C4" C4A" C4B" 130.7(3) ?
C9A" C4A" C4B" 108.7(3) ?
C6" C5" C4B" 119.4(4) ?
C5" C6" C7" 121.2(3) ?
C8" C7" C6" 119.1(3) ?
C8" C7" C15" 121.1(3) ?
C6" C7" C15" 119.7(3) ?
C7" C8" C8A" 121.0(3) ?
C8" C8A" C4B" 118.7(3) ?
C8" C8A" C9" 132.5(3) ?
C4B" C8A" C9" 108.6(3) ?
C10" C9" C8A" 127.1(3) ?
C10" C9" C9A" 127.1(3) ?
C8A" C9" C9A" 105.3(3) ?
C1" C9A" C4A" 118.4(3) ?
C1" C9A" C9" 133.1(3) ?
C4A" C9A" C9" 108.4(3) ?
C9" C10" S1" 122.3(3) y
C9" C10" S2" 119.7(3) y
S1" C10" S2" 118.0(2) y
C14" C11" C13" 108.4(4) ?
C14" C11" C12" 106.6(4) ?
C13" C11" C12" 109.5(4) ?
C14" C11" C2" 110.4(3) ?
C13" C11" C2" 109.2(3) ?
C12" C11" C2" 112.5(4) ?
C16" C15" C17" 108.8(3) ?
C16" C15" C18" 108.6(3) ?
C17" C15" C18" 108.8(3) ?
C16" C15" C7" 112.4(3) ?
C17" C15" C7" 109.4(3) ?
C18" C15" C7" 108.8(3) ?
Cl1 C98 Cl2 112.5(3) ?
Cl3 C99 Cl4 113.9(13) ?
Cl3' C99' Cl4' 135.9(16) ?

loop_
_geom_bond_atom_site_label_1
_geom_bond_atom_site_label_2
_geom_bond_distance
_geom_bond_publ_flag
Au1 P1 2.2544(10) y
Au1 S1 2.3258(9) y
Au1 Au2 2.9994(2) y
Au2 P2 2.2650(9) y
Au2 S2 2.3250(9) y
S1 C10 1.775(4) y
S2 C10 1.763(4) y
P1 C19 1.798(4) y
P1 C21 1.799(4) y
P1 C20 1.802(4) y
P2 C23 1.804(4) y
P2 C22 1.806(4) y
P2 C24 1.807(4) y
C1 C9A 1.389(5) ?
C1 C2 1.405(5) ?
C2 C3 1.395(5) ?
C2 C11 1.532(5) ?
C3 C4 1.385(5) ?
C4 C4A 1.388(5) ?
C4A C9A 1.424(5) ?
C4A C4B 1.453(5) ?
C4B C5 1.387(5) ?
C4B C8A 1.415(5) ?
C5 C6 1.377(5) ?
C6 C7 1.401(5) ?
C7 C8 1.397(5) ?
C7 C15 1.533(5) ?
C8 C8A 1.388(5) ?
C8A C9 1.498(5) ?
C9 C10 1.367(5) y
C9 C9A 1.490(5) ?
C11 C12 1.535(5) ?
C11 C13 1.542(5) ?
C11 C14 1.545(6) ?
C15 C16 1.519(6) ?
C15 C17 1.524(6) ?
C15 C18 1.537(6) ?
Au1' P1' 2.2533(10) y
Au1' S1' 2.3143(9) y
Au1' Au2' 2.9714(2) y
Au2' P2' 2.2533(12) y
Au2' S2' 2.3277(10) y
S1' C10' 1.780(4) y
S2' C10' 1.760(4) y
P1' C20' 1.781(5) y
P1' C19' 1.797(5) y
P1' C21' 1.799(5) y
P2' C24' 1.771(7) y
P2' C22' 1.778(5) y
P2' C23' 1.784(5) y
C1' C9A' 1.385(5) ?
C1' C2' 1.406(5) ?
C2' C3' 1.382(6) ?
C2' C11' 1.538(6) ?
C3' C4' 1.382(6) ?
C4B' C5' 1.382(5) ?
C4B' C8A' 1.423(5) ?
C4B' C4A' 1.452(5) ?
C4' C4A' 1.380(5) ?
C4A' C9A' 1.426(5) ?
C5' C6' 1.395(5) ?
C6' C7' 1.386(5) ?
C7' C8' 1.392(5) ?
C7' C15' 1.541(5) ?
C8' C8A' 1.386(5) ?
C8A' C9' 1.491(5) ?
C9' C10' 1.366(5) y
C9' C9A' 1.489(5) ?
C11' C14' 1.496(7) ?
C11' C13' 1.504(7) ?
C11' C12' 1.541(7) ?
C15' C17' 1.523(5) ?
C15' C16' 1.525(5) ?
C15' C18' 1.538(6) ?
Au1" P1" 2.2611(10) y
Au1" S1" 2.3244(9) y
Au1" Au2" 2.9828(3) y
Au2" P2" 2.2463(10) y
Au2" S2" 2.3101(9) y
S1" C10" 1.756(4) y
S2" C10" 1.760(4) y
P1" C21" 1.792(5) y
P1" C19" 1.802(5) y
P1" C20" 1.806(5) y
P2" C23" 1.712(6) y
P2" C24" 1.784(6) y
P2" C22" 1.797(6) y
C1" C9A" 1.395(5) ?
C1" C2" 1.396(5) ?
C2" C3" 1.402(5) ?
C2" C11" 1.536(5) ?
C3" C4" 1.392(5) ?
C4B" C5" 1.397(5) ?
C4B" C8A" 1.417(5) ?
C4B" C4A" 1.449(5) ?
C4" C4A" 1.389(5) ?
C4A" C9A" 1.419(5) ?
C5" C6" 1.380(5) ?
C6" C7" 1.403(5) ?
C7" C8" 1.391(5) ?
C7" C15" 1.540(5) ?
C8" C8A" 1.394(5) ?
C8A" C9" 1.482(5) ?
C9" C10" 1.380(5) y
C9" C9A" 1.488(5) ?
C11" C14" 1.521(6) ?
C11" C13" 1.524(6) ?
C11" C12" 1.532(6) ?
C15" C16" 1.529(6) ?
C15" C17" 1.535(5) ?
C15" C18" 1.536(5) ?
C98 Cl1 1.711(6) ?
C98 Cl2 1.783(6) ?
C99 Cl3 1.703(19) ?
C99 Cl4 1.799(19) ?
C99' Cl3' 1.729(17) ?
C99' Cl4' 1.926(17) ?
